data_7718483
loop_
_publ_author_name
'Zada, Muhammad'
'Zhang, Qiuyue'
'Mahmood, Qaiser'
'Ma, Yanping'
'Sun, Yang'
'Sun, Wen-Hua'

_publ_section_title
;
 A &#x3c0;-&#x3c0; interaction strategy for targeting highly thermostable
 bis(arylimino)pyridyliron precatalysts in ethylene polymerization.
;
_journal_issue 19
_journal_name_full 'Dalton transactions (Cambridge, England : 2003)'
_journal_page_first 7676
_journal_page_last 7689
_journal_paper_doi 10.1039/d5dt00571j
_journal_volume 54
_journal_year 2025
_chemical_formula_moiety 'C55 H50 Cl2 F Fe N3'
_chemical_formula_sum 'C55 H50 Cl2 F Fe N3'
_chemical_formula_weight 898.73
_space_group_crystal_system monoclinic
_space_group_IT_number 14
_space_group_name_Hall '-P 2yn'
_space_group_name_H-M_alt 'P 1 21/n 1'
_atom_sites_solution_hydrogens geom
_audit_creation_date 2025-03-07
_audit_creation_method
;
Olex2 1.2
(compiled 2018.05.29 svn.r3508 for OlexSys, GUI svn.r5506)
;
_audit_update_record
;
2025-03-07 deposited with the CCDC.	2025-04-03 downloaded from the CCDC.
;
_cell_angle_alpha 90
_cell_angle_beta 113.001(2)
_cell_angle_gamma 90
_cell_formula_units_Z 4
_cell_length_a 16.5999(3)
_cell_length_b 16.4788(2)
_cell_length_c 18.4498(3)
_cell_measurement_reflns_used 10955
_cell_measurement_temperature 170.00(10)
_cell_measurement_theta_max 75.1250
_cell_measurement_theta_min 3.7230
_cell_volume 4645.64(14)
_computing_cell_refinement 'CrysAlisPro 1.171.40.14e (Rigaku OD, 2018)'
_computing_data_collection 'CrysAlisPro 1.171.40.14e (Rigaku OD, 2018)'
_computing_data_reduction 'CrysAlisPro 1.171.40.14e (Rigaku OD, 2018)'
_computing_molecular_graphics 'Olex2 (Dolomanov et al., 2009)'
_computing_publication_material 'Olex2 (Dolomanov et al., 2009)'
_computing_structure_refinement 'ShelXL (Sheldrick, 2015)'
_computing_structure_solution 'ShelXT (Sheldrick, 2015)'
_diffrn_ambient_temperature 170.00(10)
_diffrn_detector_type HyPix
_diffrn_measured_fraction_theta_full 0.999
_diffrn_measured_fraction_theta_max 0.958
_diffrn_measurement_details
;
List of Runs (angles in degrees, time in seconds):

  # Type    Start    End  Width  t~exp~   \w     \q     \k     \f   Frames
#--------------------------------------------------------------------------
  1  \w    -86.00   2.00   0.50    0.50    --  -47.20 109.00   0.00  176
  2  \w     21.00  46.00   0.50    0.50    --   47.20-109.00 -95.00   50
  3  \w   -167.00 -84.00   0.50    1.00    --  -99.00-109.00 -95.00  166
  4  \w    -93.00 -68.00   0.50    1.00    --  -99.00 109.00   0.00   50
  5  \w     68.00 109.00   0.50    1.00    --  103.25-109.00 -95.00   82
  6  \w     99.00 166.00   0.50    1.00    --  103.25 109.00   0.00  134
  7  \w   -111.00 -74.00   0.50    0.50    --  -47.20-125.00 -30.00   74
  8  \w   -120.00 -24.00   0.50    0.50    --  -47.20 -77.00 -90.00  192
  9  \w     77.00 115.00   0.50    0.50    --   47.20  38.00 -90.00   76
 10  \w   -110.00 -66.00   0.50    1.00    --  -99.00  30.00  30.00   88
 11  \w   -167.00 -86.00   0.50    1.00    --  -99.00 -30.00 -30.00  162
 12  \w    -70.00 -29.00   0.50    1.00    --  -99.00  45.00-150.00   82
 13  \w   -109.00 -82.00   0.50    1.00    --  -99.00  45.00-150.00   54
 14  \w    134.00 169.00   0.50    1.00    --  103.25  61.00  60.00   70
 15  \w     33.00 106.00   0.50    1.00    --  103.25 -45.00-120.00  146
 16  \w     52.00 107.00   0.50    1.00    --  103.25 -94.00 -30.00  110
 17  \w    104.00 161.00   0.50    1.00    --  103.25  45.00-180.00  114
 18  \w     31.00  98.00   0.50    1.00    --  103.25-125.00  30.00  134
;
_diffrn_measurement_device 'four-circle diffractometer'
_diffrn_measurement_device_type 'XtaLAB Synergy R, HyPix'
_diffrn_measurement_method '\w scans'
_diffrn_radiation_type CuK\a
_diffrn_radiation_wavelength 1.54184
_diffrn_reflns_av_R_equivalents 0.0423
_diffrn_reflns_av_unetI/netI 0.0384
_diffrn_reflns_Laue_measured_fraction_full 0.999
_diffrn_reflns_Laue_measured_fraction_max 0.958
_diffrn_reflns_limit_h_max 20
_diffrn_reflns_limit_h_min -20
_diffrn_reflns_limit_k_max 20
_diffrn_reflns_limit_k_min -19
_diffrn_reflns_limit_l_max 23
_diffrn_reflns_limit_l_min -21
_diffrn_reflns_number 31940
_diffrn_reflns_point_group_measured_fraction_full 0.999
_diffrn_reflns_point_group_measured_fraction_max 0.958
_diffrn_reflns_theta_full 67.684
_diffrn_reflns_theta_max 75.382
_diffrn_reflns_theta_min 3.042
_exptl_absorpt_coefficient_mu 4.002
_exptl_absorpt_correction_T_max 1.00000
_exptl_absorpt_correction_T_min 0.74001
_exptl_absorpt_correction_type multi-scan
_exptl_absorpt_process_details
;
CrysAlisPro 1.171.40.14e (Rigaku Oxford Diffraction, 2018)
Empirical absorption correction using spherical harmonics,
 implemented in SCALE3 ABSPACK scaling algorithm.
;
_exptl_crystal_colour blue
_exptl_crystal_colour_primary blue
_exptl_crystal_density_diffrn 1.285
_exptl_crystal_description plate
_exptl_crystal_F_000 1880
_exptl_crystal_size_max 0.234
_exptl_crystal_size_mid 0.158
_exptl_crystal_size_min 0.123
_refine_diff_density_max 0.336
_refine_diff_density_min -0.452
_refine_diff_density_rms 0.058
_refine_ls_extinction_method none
_refine_ls_goodness_of_fit_ref 1.023
_refine_ls_hydrogen_treatment constr
_refine_ls_matrix_type full
_refine_ls_number_parameters 563
_refine_ls_number_reflns 9217
_refine_ls_number_restraints 0
_refine_ls_restrained_S_all 1.023
_refine_ls_R_factor_all 0.0601
_refine_ls_R_factor_gt 0.0440
_refine_ls_shift/su_max 0.001
_refine_ls_shift/su_mean 0.000
_refine_ls_structure_factor_coef Fsqd
_refine_ls_weighting_details 'w=1/[\s^2^(Fo^2^)+(0.0427P)^2^+4.9644P] where P=(Fo^2^+2Fc^2^)/3'
_refine_ls_weighting_scheme calc
_refine_ls_wR_factor_gt 0.0999
_refine_ls_wR_factor_ref 0.1110
_reflns_Friedel_coverage 0.000
_reflns_number_gt 7568
_reflns_number_total 9217
_reflns_threshold_expression 'I > 2\s(I)'
_cod_data_source_file d5dt00571j2.cif
_cod_data_source_block Fe2
_cod_depositor_comments 'Adding full bibliography for 7718483--7718484.cif.'
_cod_database_code 7718483
_shelx_shelxl_version_number 2017/1
_shelx_space_group_comment
;
The symmetry employed for this shelxl refinement is uniquely defined
by the following loop, which should always be used as a source of
symmetry information in preference to the above space-group names.
They are only intended as comments.
;
_olex2_refinement_description
;
1. Fixed Uiso
 At 1.2 times of:
  All C(H) groups, All C(H,H) groups
 At 1.5 times of:
  All C(H,H,H) groups
2.a Ternary CH refined with riding coordinates:
 C31(H31), C16(H16)
2.b Secondary CH2 refined with riding coordinates:
 C39(H39A,H39B), C23(H23A,H23B), C54(H54A,H54B), C38(H38A,H38B), C24(H24A,
 H24B), C52(H52A,H52B)
2.c Aromatic/amide H refined with riding coordinates:
 C12(H12), C4(H4), C14(H14), C18(H18), C6(H6), C5(H5), C19(H19), C50(H50),
 C26(H26), C48(H48), C49(H49), C29(H29), C20(H20), C21(H21), C33(H33), C41(H41),
  C36(H36), C44(H44), C42(H42), C28(H28), C35(H35), C27(H27), C34(H34), C43(H43)
2.d Idealised Me refined as rotating group:
 C1(H1A,H1B,H1C), C9(H9A,H9B,H9C), C55(H55A,H55B,H55C), C53(H53A,H53B,H53C)
;
_olex2_submission_special_instructions 'No special instructions were received'
_oxdiff_exptl_absorpt_empirical_details
;
Empirical correction (ABSPACK) includes:
- Absorption correction using spherical harmonics
- Frame scaling
;

loop_
_space_group_symop_operation_xyz
'x, y, z'
'-x+1/2, y+1/2, -z+1/2'
'-x, -y, -z'
'x-1/2, -y-1/2, z-1/2'

loop_
_atom_site_label
_atom_site_type_symbol
_atom_site_fract_x
_atom_site_fract_y
_atom_site_fract_z
_atom_site_U_iso_or_equiv
_atom_site_adp_type
_atom_site_occupancy
_atom_site_site_symmetry_order
_atom_site_calc_flag
_atom_site_refinement_flags_posn
_atom_site_refinement_flags_adp
_atom_site_refinement_flags_occupancy
_atom_site_disorder_assembly
_atom_site_disorder_group
Fe1 Fe 0.67365(2) 0.33382(2) 0.15719(2) 0.02118(10) Uani 1 1 d . . . . .
Cl2 Cl 0.65049(4) 0.31930(4) 0.02545(3) 0.03428(15) Uani 1 1 d . . . . .
Cl1 Cl 0.71657(5) 0.22068(4) 0.23066(4) 0.04038(17) Uani 1 1 d . . . . .
F1 F 0.43168(12) 0.24760(11) 0.03091(8) 0.0481(5) Uani 1 1 d . . . . .
N3 N 0.79571(12) 0.40400(12) 0.20573(11) 0.0227(4) Uani 1 1 d . . . . .
N1 N 0.63870(12) 0.45481(11) 0.14055(11) 0.0216(4) Uani 1 1 d . . . . .
N2 N 0.53924(13) 0.34255(12) 0.15086(11) 0.0227(4) Uani 1 1 d . . . . .
C3 C 0.70005(15) 0.51098(13) 0.14688(13) 0.0212(5) Uani 1 1 d . . . . .
C12 C 0.46480(15) 0.18357(14) 0.25373(14) 0.0237(5) Uani 1 1 d . . . . .
H12 H 0.473612 0.167650 0.305778 0.028 Uiso 1 1 calc R . . . .
C2 C 0.79042(15) 0.47940(14) 0.18474(13) 0.0227(5) Uani 1 1 d . . . . .
C46 C 0.87906(15) 0.36659(14) 0.24899(14) 0.0241(5) Uani 1 1 d . . . . .
C13 C 0.41165(15) 0.13524(14) 0.19121(14) 0.0234(5) Uani 1 1 d . . . . .
C11 C 0.50546(14) 0.25387(14) 0.24355(13) 0.0218(5) Uani 1 1 d . . . . .
C30 C 0.57885(16) 0.26554(14) 0.39150(13) 0.0256(5) Uani 1 1 d . . . . .
C17 C 0.52940(16) 0.39433(14) 0.30895(13) 0.0235(5) Uani 1 1 d . . . . .
C7 C 0.55435(15) 0.47578(14) 0.11600(13) 0.0229(5) Uani 1 1 d . . . . .
C31 C 0.36510(15) 0.06221(14) 0.20878(14) 0.0244(5) Uani 1 1 d . . . . .
H31 H 0.411534 0.020515 0.233604 0.029 Uiso 1 1 calc R . . . .
C16 C 0.56201(15) 0.30753(14) 0.31346(13) 0.0223(5) Uani 1 1 d . . . . .
H16 H 0.620403 0.311451 0.309763 0.027 Uiso 1 1 calc R . . . .
C32 C 0.29855(16) 0.02257(14) 0.13513(14) 0.0269(5) Uani 1 1 d . . . . .
C4 C 0.67664(17) 0.59062(14) 0.12426(14) 0.0266(5) Uani 1 1 d . . . . .
H4 H 0.720091 0.629855 0.128222 0.032 Uiso 1 1 calc R . . . .
C8 C 0.49819(15) 0.40971(15) 0.12319(13) 0.0242(5) Uani 1 1 d . . . . .
C14 C 0.40183(18) 0.15630(15) 0.11528(14) 0.0306(6) Uani 1 1 d . . . . .
H14 H 0.367611 0.123898 0.071453 0.037 Uiso 1 1 calc R . . . .
C10 C 0.49402(15) 0.27511(14) 0.16620(13) 0.0239(5) Uani 1 1 d . . . . .
C15 C 0.44297(17) 0.22533(16) 0.10524(14) 0.0303(6) Uani 1 1 d . . . . .
C45 C 0.32747(16) 0.08186(15) 0.26956(14) 0.0263(5) Uani 1 1 d . . . . .
C25 C 0.51827(17) 0.26073(15) 0.42679(14) 0.0290(5) Uani 1 1 d . . . . .
C18 C 0.58233(17) 0.45724(15) 0.30285(14) 0.0287(5) Uani 1 1 d . . . . .
H18 H 0.638719 0.445141 0.303870 0.034 Uiso 1 1 calc R . . . .
C51 C 0.90464(16) 0.35729(16) 0.33075(14) 0.0291(5) Uani 1 1 d . . . . .
C6 C 0.52671(17) 0.55493(15) 0.09231(14) 0.0278(5) Uani 1 1 d . . . . .
H6 H 0.466548 0.569077 0.074242 0.033 Uiso 1 1 calc R . . . .
C5 C 0.58887(17) 0.61236(15) 0.09572(15) 0.0299(5) Uani 1 1 d . . . . .
H5 H 0.571626 0.666353 0.078642 0.036 Uiso 1 1 calc R . . . .
C22 C 0.44742(16) 0.41213(15) 0.30957(14) 0.0276(5) Uani 1 1 d . . . . .
C37 C 0.21640(17) 0.05555(15) 0.09071(14) 0.0298(5) Uani 1 1 d . . . . .
C40 C 0.26299(16) 0.14188(15) 0.25508(15) 0.0296(5) Uani 1 1 d . . . . .
C39 C 0.22855(18) 0.18630(16) 0.17779(16) 0.0326(6) Uani 1 1 d . . . . .
H39A H 0.278484 0.211384 0.169519 0.039 Uiso 1 1 calc R . . . .
H39B H 0.189909 0.230711 0.180995 0.039 Uiso 1 1 calc R . . . .
C47 C 0.92859(16) 0.33505(15) 0.20928(14) 0.0276(5) Uani 1 1 d . . . . .
C19 C 0.5542(2) 0.53768(16) 0.29528(15) 0.0357(6) Uani 1 1 d . . . . .
H19 H 0.591160 0.580113 0.291631 0.043 Uiso 1 1 calc R . . . .
C50 C 0.98227(17) 0.31631(16) 0.37223(15) 0.0332(6) Uani 1 1 d . . . . .
H50 H 1.001128 0.309985 0.427599 0.040 Uiso 1 1 calc R . . . .
C23 C 0.39116(16) 0.34612(16) 0.32150(16) 0.0321(6) Uani 1 1 d . . . . .
H23A H 0.380715 0.304249 0.280330 0.038 Uiso 1 1 calc R . . . .
H23B H 0.333749 0.369429 0.314918 0.038 Uiso 1 1 calc R . . . .
C26 C 0.5387(2) 0.21058(17) 0.49310(16) 0.0393(7) Uani 1 1 d . . . . .
H26 H 0.497630 0.205697 0.517037 0.047 Uiso 1 1 calc R . . . .
C1 C 0.86602(17) 0.53464(15) 0.19832(17) 0.0342(6) Uani 1 1 d . . . . .
H1A H 0.920466 0.506938 0.230740 0.051 Uiso 1 1 calc GR . . . .
H1B H 0.859343 0.583667 0.225516 0.051 Uiso 1 1 calc GR . . . .
H1C H 0.867980 0.549628 0.147632 0.051 Uiso 1 1 calc GR . . . .
C9 C 0.40347(16) 0.42599(17) 0.10421(16) 0.0344(6) Uani 1 1 d . . . . .
H9A H 0.376268 0.377446 0.115474 0.052 Uiso 1 1 calc GR . . . .
H9B H 0.374119 0.439913 0.048328 0.052 Uiso 1 1 calc GR . . . .
H9C H 0.397957 0.471283 0.136389 0.052 Uiso 1 1 calc GR . . . .
C48 C 1.00624(17) 0.29440(16) 0.25402(16) 0.0332(6) Uani 1 1 d . . . . .
H48 H 1.041604 0.273105 0.228619 0.040 Uiso 1 1 calc R . . . .
C49 C 1.03250(17) 0.28463(17) 0.33450(16) 0.0357(6) Uani 1 1 d . . . . .
H49 H 1.084988 0.256173 0.363722 0.043 Uiso 1 1 calc R . . . .
C29 C 0.65805(18) 0.22426(16) 0.42563(15) 0.0336(6) Uani 1 1 d . . . . .
H29 H 0.700207 0.229392 0.402882 0.040 Uiso 1 1 calc R . . . .
C54 C 0.89932(18) 0.33877(16) 0.12124(15) 0.0321(6) Uani 1 1 d . . . . .
H54A H 0.947462 0.360251 0.107813 0.038 Uiso 1 1 calc R . . . .
H54B H 0.848924 0.376219 0.099225 0.038 Uiso 1 1 calc R . . . .
C20 C 0.4721(2) 0.55482(17) 0.29316(17) 0.0427(7) Uani 1 1 d . . . . .
H20 H 0.451348 0.609165 0.286112 0.051 Uiso 1 1 calc R . . . .
C38 C 0.17748(18) 0.13345(16) 0.10616(15) 0.0346(6) Uani 1 1 d . . . . .
H38A H 0.121262 0.119182 0.109822 0.041 Uiso 1 1 calc R . . . .
H38B H 0.163197 0.167994 0.058861 0.041 Uiso 1 1 calc R . . . .
C21 C 0.41961(19) 0.49278(17) 0.30130(17) 0.0387(6) Uani 1 1 d . . . . .
H21 H 0.363766 0.505481 0.301244 0.046 Uiso 1 1 calc R . . . .
C24 C 0.43167(18) 0.30585(19) 0.40225(17) 0.0387(6) Uani 1 1 d . . . . .
H24A H 0.439219 0.348568 0.442117 0.046 Uiso 1 1 calc R . . . .
H24B H 0.388016 0.267020 0.406122 0.046 Uiso 1 1 calc R . . . .
C33 C 0.32377(19) -0.04984(16) 0.11082(17) 0.0370(6) Uani 1 1 d . . . . .
H33 H 0.380109 -0.071391 0.140792 0.044 Uiso 1 1 calc R . . . .
C41 C 0.23249(19) 0.15901(19) 0.31338(17) 0.0404(7) Uani 1 1 d . . . . .
H41 H 0.189623 0.200237 0.304242 0.048 Uiso 1 1 calc R . . . .
C36 C 0.1620(2) 0.01200(17) 0.02327(16) 0.0403(7) Uani 1 1 d . . . . .
H36 H 0.105651 0.033018 -0.007692 0.048 Uiso 1 1 calc R . . . .
C44 C 0.3578(2) 0.04070(17) 0.34129(16) 0.0370(6) Uani 1 1 d . . . . .
H44 H 0.401534 0.000132 0.351300 0.044 Uiso 1 1 calc R . . . .
C52 C 0.8502(2) 0.3902(2) 0.37290(16) 0.0428(7) Uani 1 1 d . . . . .
H52A H 0.858916 0.355387 0.419081 0.051 Uiso 1 1 calc R . . . .
H52B H 0.787646 0.386667 0.337165 0.051 Uiso 1 1 calc R . . . .
C55 C 0.87299(19) 0.25496(18) 0.08465(17) 0.0399(6) Uani 1 1 d . . . . .
H55A H 0.849771 0.259527 0.027137 0.060 Uiso 1 1 calc GR . . . .
H55B H 0.827966 0.232200 0.100723 0.060 Uiso 1 1 calc GR . . . .
H55C H 0.924290 0.219275 0.102552 0.060 Uiso 1 1 calc GR . . . .
C42 C 0.2625(2) 0.1179(2) 0.38479(18) 0.0477(8) Uani 1 1 d . . . . .
H42 H 0.240283 0.130713 0.423652 0.057 Uiso 1 1 calc R . . . .
C28 C 0.6772(2) 0.17584(18) 0.49186(17) 0.0463(8) Uani 1 1 d . . . . .
H28 H 0.731771 0.148399 0.514142 0.056 Uiso 1 1 calc R . . . .
C35 C 0.1880(2) -0.05986(18) 0.00109(17) 0.0471(8) Uani 1 1 d . . . . .
H35 H 0.149622 -0.087867 -0.044289 0.057 Uiso 1 1 calc R . . . .
C27 C 0.6163(2) 0.16814(17) 0.52473(17) 0.0472(8) Uani 1 1 d . . . . .
H27 H 0.627582 0.133807 0.568988 0.057 Uiso 1 1 calc R . . . .
C34 C 0.2696(2) -0.09118(18) 0.04469(18) 0.0465(8) Uani 1 1 d . . . . .
H34 H 0.288284 -0.140450 0.029467 0.056 Uiso 1 1 calc R . . . .
C43 C 0.3250(2) 0.0582(2) 0.39864(17) 0.0481(8) Uani 1 1 d . . . . .
H43 H 0.345634 0.029095 0.446944 0.058 Uiso 1 1 calc R . . . .
C53 C 0.8705(3) 0.4767(3) 0.4005(3) 0.0869(14) Uani 1 1 d . . . . .
H53A H 0.858551 0.512338 0.354973 0.130 Uiso 1 1 calc GR . . . .
H53B H 0.932281 0.481132 0.435832 0.130 Uiso 1 1 calc GR . . . .
H53C H 0.833769 0.492860 0.428722 0.130 Uiso 1 1 calc GR . . . .

loop_
_atom_site_aniso_label
_atom_site_aniso_U_11
_atom_site_aniso_U_22
_atom_site_aniso_U_33
_atom_site_aniso_U_23
_atom_site_aniso_U_13
_atom_site_aniso_U_12
Fe1 0.02299(19) 0.01695(18) 0.02252(18) 0.00215(14) 0.00773(14) -0.00142(14)
Cl2 0.0360(3) 0.0416(4) 0.0229(3) -0.0026(2) 0.0089(2) 0.0049(3)
Cl1 0.0427(4) 0.0289(3) 0.0504(4) 0.0186(3) 0.0192(3) 0.0070(3)
F1 0.0695(11) 0.0534(10) 0.0216(7) -0.0053(7) 0.0179(7) -0.0350(9)
N3 0.0246(10) 0.0209(10) 0.0216(9) -0.0007(7) 0.0080(8) -0.0008(8)
N1 0.0224(10) 0.0194(9) 0.0217(9) 0.0000(7) 0.0071(8) -0.0008(8)
N2 0.0284(10) 0.0233(10) 0.0198(9) -0.0020(7) 0.0130(8) -0.0058(8)
C3 0.0269(12) 0.0178(11) 0.0189(10) -0.0017(8) 0.0090(9) -0.0026(9)
C12 0.0245(12) 0.0235(12) 0.0231(11) 0.0007(9) 0.0094(9) 0.0015(9)
C2 0.0261(12) 0.0193(11) 0.0233(11) -0.0021(9) 0.0104(9) -0.0029(9)
C46 0.0218(11) 0.0196(11) 0.0276(12) 0.0029(9) 0.0062(9) -0.0005(9)
C13 0.0270(12) 0.0181(11) 0.0271(12) -0.0007(9) 0.0126(10) -0.0016(9)
C11 0.0197(11) 0.0228(11) 0.0233(11) -0.0024(9) 0.0090(9) 0.0009(9)
C30 0.0311(13) 0.0182(11) 0.0225(11) -0.0032(9) 0.0049(10) -0.0013(9)
C17 0.0293(12) 0.0231(12) 0.0158(10) -0.0034(9) 0.0063(9) -0.0009(10)
C7 0.0266(12) 0.0224(12) 0.0181(11) 0.0008(9) 0.0069(9) -0.0011(9)
C31 0.0231(12) 0.0204(11) 0.0271(12) 0.0007(9) 0.0068(9) -0.0016(9)
C16 0.0212(11) 0.0218(11) 0.0239(11) -0.0019(9) 0.0087(9) -0.0028(9)
C32 0.0329(13) 0.0211(12) 0.0280(12) -0.0001(9) 0.0132(10) -0.0078(10)
C4 0.0356(14) 0.0191(11) 0.0268(12) 0.0003(9) 0.0140(10) -0.0035(10)
C8 0.0211(11) 0.0306(13) 0.0203(11) -0.0015(9) 0.0074(9) -0.0002(10)
C14 0.0384(14) 0.0303(13) 0.0234(12) -0.0059(10) 0.0123(11) -0.0128(11)
C10 0.0233(12) 0.0236(12) 0.0255(12) -0.0011(9) 0.0103(9) -0.0048(9)
C15 0.0379(14) 0.0349(14) 0.0210(12) -0.0024(10) 0.0145(10) -0.0133(11)
C45 0.0277(12) 0.0253(12) 0.0262(12) -0.0014(9) 0.0107(10) -0.0096(10)
C25 0.0346(13) 0.0267(13) 0.0233(12) -0.0017(10) 0.0087(10) -0.0058(11)
C18 0.0344(14) 0.0274(13) 0.0248(12) -0.0039(10) 0.0120(10) -0.0043(10)
C51 0.0276(13) 0.0326(13) 0.0244(12) 0.0012(10) 0.0070(10) -0.0008(10)
C6 0.0274(12) 0.0278(13) 0.0260(12) 0.0032(10) 0.0080(10) 0.0053(10)
C5 0.0383(14) 0.0209(12) 0.0303(13) 0.0055(10) 0.0130(11) 0.0059(10)
C22 0.0283(13) 0.0292(13) 0.0249(12) -0.0041(10) 0.0101(10) 0.0008(10)
C37 0.0363(14) 0.0244(12) 0.0271(12) 0.0024(10) 0.0107(11) -0.0074(11)
C40 0.0283(13) 0.0280(13) 0.0316(13) -0.0034(10) 0.0109(10) -0.0069(10)
C39 0.0324(14) 0.0268(13) 0.0389(14) 0.0005(11) 0.0144(11) 0.0028(11)
C47 0.0286(13) 0.0242(12) 0.0294(13) 0.0007(10) 0.0106(10) -0.0018(10)
C19 0.0504(17) 0.0229(13) 0.0323(14) -0.0033(10) 0.0146(12) -0.0078(12)
C50 0.0322(14) 0.0339(14) 0.0284(13) 0.0045(11) 0.0063(11) -0.0030(11)
C23 0.0237(12) 0.0337(14) 0.0390(14) -0.0034(11) 0.0126(11) 0.0001(11)
C26 0.0542(18) 0.0327(15) 0.0312(14) 0.0008(11) 0.0169(13) -0.0101(13)
C1 0.0287(13) 0.0222(13) 0.0510(16) 0.0001(11) 0.0146(12) -0.0044(10)
C9 0.0244(13) 0.0406(15) 0.0345(14) 0.0032(11) 0.0073(11) -0.0007(11)
C48 0.0298(13) 0.0315(14) 0.0400(15) 0.0004(11) 0.0155(11) 0.0035(11)
C49 0.0280(13) 0.0330(14) 0.0401(15) 0.0089(12) 0.0069(11) 0.0051(11)
C29 0.0363(14) 0.0294(13) 0.0297(13) -0.0055(10) 0.0070(11) 0.0064(11)
C54 0.0339(14) 0.0345(14) 0.0309(13) -0.0024(11) 0.0160(11) 0.0035(11)
C20 0.0552(19) 0.0233(14) 0.0446(16) -0.0009(12) 0.0142(14) 0.0074(13)
C38 0.0349(14) 0.0306(14) 0.0312(14) 0.0055(11) 0.0054(11) 0.0024(11)
C21 0.0372(15) 0.0329(15) 0.0427(16) -0.0045(12) 0.0121(12) 0.0075(12)
C24 0.0346(15) 0.0471(17) 0.0404(15) 0.0026(13) 0.0212(12) -0.0015(13)
C33 0.0416(16) 0.0267(13) 0.0403(15) -0.0048(11) 0.0134(12) -0.0034(12)
C41 0.0330(15) 0.0481(17) 0.0431(16) -0.0117(13) 0.0182(12) -0.0060(13)
C36 0.0433(16) 0.0354(15) 0.0305(14) 0.0043(11) 0.0017(12) -0.0079(13)
C44 0.0441(16) 0.0330(15) 0.0325(14) 0.0047(11) 0.0136(12) -0.0038(12)
C52 0.0418(16) 0.062(2) 0.0263(13) 0.0087(13) 0.0155(12) 0.0151(14)
C55 0.0406(16) 0.0418(16) 0.0377(15) -0.0084(12) 0.0157(12) 0.0019(13)
C42 0.0496(18) 0.064(2) 0.0393(16) -0.0138(15) 0.0284(14) -0.0164(16)
C28 0.0557(19) 0.0349(16) 0.0348(15) 0.0016(12) 0.0031(14) 0.0178(14)
C35 0.062(2) 0.0336(16) 0.0338(15) -0.0069(12) 0.0057(14) -0.0134(14)
C27 0.074(2) 0.0281(15) 0.0291(14) 0.0053(11) 0.0091(14) 0.0011(14)
C34 0.063(2) 0.0314(15) 0.0410(16) -0.0110(12) 0.0154(15) -0.0084(14)
C43 0.059(2) 0.056(2) 0.0294(15) 0.0028(13) 0.0182(14) -0.0150(16)
C53 0.113(4) 0.080(3) 0.083(3) -0.034(2) 0.055(3) 0.006(3)

loop_
_atom_type_symbol
_atom_type_description
_atom_type_scat_dispersion_real
_atom_type_scat_dispersion_imag
_atom_type_scat_source
C C 0.0181 0.0091 'International Tables Vol C Tables 4.2.6.8 and 6.1.1.4'
H H 0.0000 0.0000 'International Tables Vol C Tables 4.2.6.8 and 6.1.1.4'
Cl Cl 0.3639 0.7018 'International Tables Vol C Tables 4.2.6.8 and 6.1.1.4'
F F 0.0727 0.0534 'International Tables Vol C Tables 4.2.6.8 and 6.1.1.4'
Fe Fe -1.1336 3.1974 'International Tables Vol C Tables 4.2.6.8 and 6.1.1.4'
N N 0.0311 0.0180 'International Tables Vol C Tables 4.2.6.8 and 6.1.1.4'

loop_
_geom_angle_atom_site_label_1
_geom_angle_atom_site_label_2
_geom_angle_atom_site_label_3
_geom_angle
_geom_angle_site_symmetry_1
_geom_angle_site_symmetry_3
_geom_angle_publ_flag
Cl1 Fe1 Cl2 115.43(3) . . ?
N3 Fe1 Cl2 103.31(5) . . ?
N3 Fe1 Cl1 99.56(5) . . ?
N1 Fe1 Cl2 91.26(6) . . ?
N1 Fe1 Cl1 153.31(6) . . ?
N1 Fe1 N3 73.33(7) . . ?
N1 Fe1 N2 73.02(7) . . ?
N2 Fe1 Cl2 101.68(5) . . ?
N2 Fe1 Cl1 99.35(5) . . ?
N2 Fe1 N3 138.09(7) . . ?
C2 N3 Fe1 116.07(15) . . ?
C2 N3 C46 121.0(2) . . ?
C46 N3 Fe1 122.31(14) . . ?
C3 N1 Fe1 119.44(15) . . ?
C7 N1 Fe1 119.72(15) . . ?
C7 N1 C3 120.5(2) . . ?
C8 N2 Fe1 116.40(16) . . ?
C8 N2 C10 120.4(2) . . ?
C10 N2 Fe1 122.71(15) . . ?
N1 C3 C2 113.07(19) . . ?
N1 C3 C4 120.7(2) . . ?
C4 C3 C2 126.0(2) . . ?
C13 C12 H12 118.4 . . ?
C11 C12 H12 118.4 . . ?
C11 C12 C13 123.2(2) . . ?
N3 C2 C3 114.6(2) . . ?
N3 C2 C1 125.6(2) . . ?
C3 C2 C1 119.8(2) . . ?
C51 C46 N3 117.6(2) . . ?
C47 C46 N3 120.3(2) . . ?
C47 C46 C51 121.9(2) . . ?
C12 C13 C31 118.8(2) . . ?
C14 C13 C12 118.6(2) . . ?
C14 C13 C31 122.6(2) . . ?
C12 C11 C16 122.2(2) . . ?
C12 C11 C10 117.6(2) . . ?
C10 C11 C16 120.1(2) . . ?
C25 C30 C16 124.5(2) . . ?
C29 C30 C16 116.2(2) . . ?
C29 C30 C25 119.1(2) . . ?
C18 C17 C16 118.9(2) . . ?
C18 C17 C22 119.5(2) . . ?
C22 C17 C16 121.6(2) . . ?
N1 C7 C8 113.2(2) . . ?
N1 C7 C6 121.4(2) . . ?
C6 C7 C8 125.2(2) . . ?
C13 C31 H31 105.9 . . ?
C32 C31 C13 113.46(19) . . ?
C32 C31 H31 105.9 . . ?
C45 C31 C13 112.11(19) . . ?
C45 C31 H31 105.9 . . ?
C45 C31 C32 112.7(2) . . ?
C11 C16 H16 105.6 . . ?
C30 C16 C11 110.94(19) . . ?
C30 C16 H16 105.6 . . ?
C17 C16 C11 113.97(19) . . ?
C17 C16 C30 114.16(19) . . ?
C17 C16 H16 105.6 . . ?
C37 C32 C31 123.9(2) . . ?
C33 C32 C31 116.7(2) . . ?
C33 C32 C37 119.4(2) . . ?
C3 C4 H4 120.4 . . ?
C3 C4 C5 119.2(2) . . ?
C5 C4 H4 120.4 . . ?
N2 C8 C7 114.4(2) . . ?
N2 C8 C9 126.1(2) . . ?
C7 C8 C9 119.4(2) . . ?
C13 C14 H14 120.9 . . ?
C15 C14 C13 118.2(2) . . ?
C15 C14 H14 120.9 . . ?
C11 C10 N2 121.4(2) . . ?
C15 C10 N2 120.2(2) . . ?
C15 C10 C11 118.3(2) . . ?
F1 C15 C14 118.6(2) . . ?
F1 C15 C10 117.3(2) . . ?
C14 C15 C10 124.0(2) . . ?
C40 C45 C31 120.9(2) . . ?
C44 C45 C31 119.8(2) . . ?
C44 C45 C40 119.3(2) . . ?
C30 C25 C26 117.8(2) . . ?
C30 C25 C24 127.0(2) . . ?
C26 C25 C24 115.2(2) . . ?
C17 C18 H18 119.4 . . ?
C17 C18 C19 121.3(3) . . ?
C19 C18 H18 119.4 . . ?
C46 C51 C52 121.6(2) . . ?
C50 C51 C46 118.0(2) . . ?
C50 C51 C52 120.4(2) . . ?
C7 C6 H6 120.8 . . ?
C5 C6 C7 118.5(2) . . ?
C5 C6 H6 120.8 . . ?
C4 C5 H5 120.2 . . ?
C6 C5 C4 119.6(2) . . ?
C6 C5 H5 120.2 . . ?
C17 C22 C23 120.8(2) . . ?
C21 C22 C17 118.7(2) . . ?
C21 C22 C23 120.4(2) . . ?
C32 C37 C38 127.6(2) . . ?
C32 C37 C36 117.4(2) . . ?
C36 C37 C38 115.0(2) . . ?
C45 C40 C39 120.2(2) . . ?
C41 C40 C45 118.6(2) . . ?
C41 C40 C39 121.2(2) . . ?
C40 C39 H39A 108.6 . . ?
C40 C39 H39B 108.6 . . ?
C40 C39 C38 114.7(2) . . ?
H39A C39 H39B 107.6 . . ?
C38 C39 H39A 108.6 . . ?
C38 C39 H39B 108.6 . . ?
C46 C47 C48 117.6(2) . . ?
C46 C47 C54 122.9(2) . . ?
C48 C47 C54 119.4(2) . . ?
C18 C19 H19 120.4 . . ?
C20 C19 C18 119.1(3) . . ?
C20 C19 H19 120.4 . . ?
C51 C50 H50 119.4 . . ?
C49 C50 C51 121.3(2) . . ?
C49 C50 H50 119.4 . . ?
C22 C23 H23A 108.9 . . ?
C22 C23 H23B 108.9 . . ?
C22 C23 C24 113.3(2) . . ?
H23A C23 H23B 107.7 . . ?
C24 C23 H23A 108.9 . . ?
C24 C23 H23B 108.9 . . ?
C25 C26 H26 118.8 . . ?
C27 C26 C25 122.4(3) . . ?
C27 C26 H26 118.8 . . ?
C2 C1 H1A 109.5 . . ?
C2 C1 H1B 109.5 . . ?
C2 C1 H1C 109.5 . . ?
H1A C1 H1B 109.5 . . ?
H1A C1 H1C 109.5 . . ?
H1B C1 H1C 109.5 . . ?
C8 C9 H9A 109.5 . . ?
C8 C9 H9B 109.5 . . ?
C8 C9 H9C 109.5 . . ?
H9A C9 H9B 109.5 . . ?
H9A C9 H9C 109.5 . . ?
H9B C9 H9C 109.5 . . ?
C47 C48 H48 119.3 . . ?
C49 C48 C47 121.3(2) . . ?
C49 C48 H48 119.3 . . ?
C50 C49 C48 119.9(2) . . ?
C50 C49 H49 120.1 . . ?
C48 C49 H49 120.1 . . ?
C30 C29 H29 119.0 . . ?
C28 C29 C30 122.0(3) . . ?
C28 C29 H29 119.0 . . ?
C47 C54 H54A 109.5 . . ?
C47 C54 H54B 109.5 . . ?
C47 C54 C55 110.9(2) . . ?
H54A C54 H54B 108.0 . . ?
C55 C54 H54A 109.5 . . ?
C55 C54 H54B 109.5 . . ?
C19 C20 H20 120.0 . . ?
C19 C20 C21 120.1(3) . . ?
C21 C20 H20 120.0 . . ?
C37 C38 C39 120.8(2) . . ?
C37 C38 H38A 107.1 . . ?
C37 C38 H38B 107.1 . . ?
C39 C38 H38A 107.1 . . ?
C39 C38 H38B 107.1 . . ?
H38A C38 H38B 106.8 . . ?
C22 C21 H21 119.4 . . ?
C20 C21 C22 121.2(3) . . ?
C20 C21 H21 119.4 . . ?
C25 C24 C23 120.5(2) . . ?
C25 C24 H24A 107.2 . . ?
C25 C24 H24B 107.2 . . ?
C23 C24 H24A 107.2 . . ?
C23 C24 H24B 107.2 . . ?
H24A C24 H24B 106.8 . . ?
C32 C33 H33 118.9 . . ?
C34 C33 C32 122.2(3) . . ?
C34 C33 H33 118.9 . . ?
C40 C41 H41 118.9 . . ?
C40 C41 C42 122.1(3) . . ?
C42 C41 H41 118.9 . . ?
C37 C36 H36 119.0 . . ?
C35 C36 C37 122.1(3) . . ?
C35 C36 H36 119.0 . . ?
C45 C44 H44 119.5 . . ?
C45 C44 C43 121.0(3) . . ?
C43 C44 H44 119.5 . . ?
C51 C52 H52A 108.6 . . ?
C51 C52 H52B 108.6 . . ?
C51 C52 C53 114.6(3) . . ?
H52A C52 H52B 107.6 . . ?
C53 C52 H52A 108.6 . . ?
C53 C52 H52B 108.6 . . ?
C54 C55 H55A 109.5 . . ?
C54 C55 H55B 109.5 . . ?
C54 C55 H55C 109.5 . . ?
H55A C55 H55B 109.5 . . ?
H55A C55 H55C 109.5 . . ?
H55B C55 H55C 109.5 . . ?
C41 C42 H42 120.4 . . ?
C43 C42 C41 119.3(3) . . ?
C43 C42 H42 120.4 . . ?
C29 C28 H28 120.4 . . ?
C27 C28 C29 119.1(3) . . ?
C27 C28 H28 120.4 . . ?
C36 C35 H35 120.0 . . ?
C36 C35 C34 120.0(3) . . ?
C34 C35 H35 120.0 . . ?
C26 C27 H27 120.2 . . ?
C28 C27 C26 119.6(3) . . ?
C28 C27 H27 120.2 . . ?
C33 C34 H34 120.5 . . ?
C35 C34 C33 118.9(3) . . ?
C35 C34 H34 120.5 . . ?
C44 C43 H43 120.2 . . ?
C42 C43 C44 119.6(3) . . ?
C42 C43 H43 120.2 . . ?
C52 C53 H53A 109.5 . . ?
C52 C53 H53B 109.5 . . ?
C52 C53 H53C 109.5 . . ?
H53A C53 H53B 109.5 . . ?
H53A C53 H53C 109.5 . . ?
H53B C53 H53C 109.5 . . ?

loop_
_geom_bond_atom_site_label_1
_geom_bond_atom_site_label_2
_geom_bond_distance
_geom_bond_site_symmetry_2
_geom_bond_publ_flag
Fe1 Cl2 2.3201(7) . ?
Fe1 Cl1 2.2509(7) . ?
Fe1 N3 2.1971(19) . ?
Fe1 N1 2.0655(19) . ?
Fe1 N2 2.193(2) . ?
F1 C15 1.360(3) . ?
N3 C2 1.294(3) . ?
N3 C46 1.438(3) . ?
N1 C3 1.347(3) . ?
N1 C7 1.338(3) . ?
N2 C8 1.295(3) . ?
N2 C10 1.430(3) . ?
C3 C2 1.480(3) . ?
C3 C4 1.386(3) . ?
C12 H12 0.9500 . ?
C12 C13 1.396(3) . ?
C12 C11 1.390(3) . ?
C2 C1 1.490(3) . ?
C46 C51 1.407(3) . ?
C46 C47 1.398(3) . ?
C13 C31 1.532(3) . ?
C13 C14 1.390(3) . ?
C11 C16 1.543(3) . ?
C11 C10 1.408(3) . ?
C30 C16 1.522(3) . ?
C30 C25 1.397(4) . ?
C30 C29 1.393(4) . ?
C17 C16 1.520(3) . ?
C17 C18 1.392(3) . ?
C17 C22 1.397(3) . ?
C7 C8 1.473(3) . ?
C7 C6 1.395(3) . ?
C31 H31 1.0000 . ?
C31 C32 1.523(3) . ?
C31 C45 1.516(3) . ?
C16 H16 1.0000 . ?
C32 C37 1.398(4) . ?
C32 C33 1.395(4) . ?
C4 H4 0.9500 . ?
C4 C5 1.389(4) . ?
C8 C9 1.496(3) . ?
C14 H14 0.9500 . ?
C14 C15 1.376(3) . ?
C10 C15 1.382(3) . ?
C45 C40 1.404(4) . ?
C45 C44 1.394(4) . ?
C25 C26 1.404(4) . ?
C25 C24 1.522(4) . ?
C18 H18 0.9500 . ?
C18 C19 1.394(4) . ?
C51 C50 1.390(4) . ?
C51 C52 1.506(4) . ?
C6 H6 0.9500 . ?
C6 C5 1.383(4) . ?
C5 H5 0.9500 . ?
C22 C23 1.505(4) . ?
C22 C21 1.396(4) . ?
C37 C38 1.513(4) . ?
C37 C36 1.415(4) . ?
C40 C39 1.503(4) . ?
C40 C41 1.385(4) . ?
C39 H39A 0.9900 . ?
C39 H39B 0.9900 . ?
C39 C38 1.532(4) . ?
C47 C48 1.400(4) . ?
C47 C54 1.504(3) . ?
C19 H19 0.9500 . ?
C19 C20 1.377(4) . ?
C50 H50 0.9500 . ?
C50 C49 1.381(4) . ?
C23 H23A 0.9900 . ?
C23 H23B 0.9900 . ?
C23 C24 1.526(4) . ?
C26 H26 0.9500 . ?
C26 C27 1.379(5) . ?
C1 H1A 0.9800 . ?
C1 H1B 0.9800 . ?
C1 H1C 0.9800 . ?
C9 H9A 0.9800 . ?
C9 H9B 0.9800 . ?
C9 H9C 0.9800 . ?
C48 H48 0.9500 . ?
C48 C49 1.384(4) . ?
C49 H49 0.9500 . ?
C29 H29 0.9500 . ?
C29 C28 1.388(4) . ?
C54 H54A 0.9900 . ?
C54 H54B 0.9900 . ?
C54 C55 1.524(4) . ?
C20 H20 0.9500 . ?
C20 C21 1.389(4) . ?
C38 H38A 0.9900 . ?
C38 H38B 0.9900 . ?
C21 H21 0.9500 . ?
C24 H24A 0.9900 . ?
C24 H24B 0.9900 . ?
C33 H33 0.9500 . ?
C33 C34 1.380(4) . ?
C41 H41 0.9500 . ?
C41 C42 1.390(4) . ?
C36 H36 0.9500 . ?
C36 C35 1.376(4) . ?
C44 H44 0.9500 . ?
C44 C43 1.396(4) . ?
C52 H52A 0.9900 . ?
C52 H52B 0.9900 . ?
C52 C53 1.506(5) . ?
C55 H55A 0.9800 . ?
C55 H55B 0.9800 . ?
C55 H55C 0.9800 . ?
C42 H42 0.9500 . ?
C42 C43 1.379(5) . ?
C28 H28 0.9500 . ?
C28 C27 1.373(5) . ?
C35 H35 0.9500 . ?
C35 C34 1.378(5) . ?
C27 H27 0.9500 . ?
C34 H34 0.9500 . ?
C43 H43 0.9500 . ?
C53 H53A 0.9800 . ?
C53 H53B 0.9800 . ?
C53 H53C 0.9800 . ?
